data_7720687
loop_
_publ_author_name
'Shibata, Kaname'
'Michiue, Kenji'
'Motuzis, Ignas'
'Elsegood, Mark R. J.'
'Redshaw, Carl'

_publ_section_title
;
 Vanadyl complexes supported by O,O- and N,O-chelate ligation: structures
 and polymerization catalysis.
;
_journal_issue 14
_journal_name_full 'Dalton transactions (Cambridge, England : 2003)'
_journal_page_first 5644
_journal_page_last 5666
_journal_paper_doi 10.1039/d6dt00387g
_journal_volume 55
_journal_year 2026
_chemical_formula_moiety 'C38 H43 I4 N2 O3 V, 0.5(C2 H3 N)'
_chemical_formula_sum 'C39 H44.5 I4 N2.5 O3 V'
_chemical_formula_weight 1154.81
_space_group_crystal_system monoclinic
_space_group_IT_number 14
_space_group_name_Hall '-P 2ybc'
_space_group_name_H-M_alt 'P 1 21/c 1'
_atom_sites_solution_hydrogens geom
_atom_sites_solution_primary iterative
_audit_creation_method SHELXL-2019/3
_audit_update_record
;
2026-01-19 deposited with the CCDC.	2026-03-10 downloaded from the CCDC.
;
_cell_angle_alpha 90
_cell_angle_beta 106.109(3)
_cell_angle_gamma 90
_cell_formula_units_Z 8
_cell_length_a 25.3991(6)
_cell_length_b 12.4635(3)
_cell_length_c 27.4973(8)
_cell_measurement_reflns_used 43357
_cell_measurement_temperature 100(2)
_cell_measurement_theta_max 69.82
_cell_measurement_theta_min 1.83
_cell_volume 8362.8(4)
_computing_cell_refinement 'CrysAlisPro 1.171.43.130a (Rigaku OD, 2024)'
_computing_data_collection 'CrysAlisPro system (CCD 43.127a 64-bit (release 16-06-2024))'
_computing_data_reduction 'CrysAlisPro 1.171.43.130a (Rigaku OD, 2024)'
_computing_molecular_graphics 'Bruker SHELXTL'
_computing_publication_material 'Bruker SHELXTL'
_computing_structure_refinement 'SHELXL-2019/3 (Sheldrick, 2019)'
_computing_structure_solution 'SHELXT-2018/2 (Sheldrick, 2015)'
_diffrn_ambient_temperature 100(2)
_diffrn_detector_area_resol_mean 10
_diffrn_measured_fraction_theta_full 0.992
_diffrn_measured_fraction_theta_max 0.961
_diffrn_measurement_device 'four-circle diffractometer'
_diffrn_measurement_device_type
; 
Rigaku 007HF diffractometer with HF Varimax confocal mirrors, 
an UG2 goniometer and HyPix Arc-100 detector 
;
_diffrn_measurement_method 'profile data from \w-scans'
_diffrn_radiation_collimation 0.3
_diffrn_radiation_type CuK\a
_diffrn_radiation_wavelength 1.54178
_diffrn_reflns_av_R_equivalents 0.0894
_diffrn_reflns_av_unetI/netI 0.0498
_diffrn_reflns_Laue_measured_fraction_full 0.992
_diffrn_reflns_Laue_measured_fraction_max 0.961
_diffrn_reflns_limit_h_max 27
_diffrn_reflns_limit_h_min -30
_diffrn_reflns_limit_k_max 15
_diffrn_reflns_limit_k_min -15
_diffrn_reflns_limit_l_max 32
_diffrn_reflns_limit_l_min -33
_diffrn_reflns_number 135095
_diffrn_reflns_point_group_measured_fraction_full 0.992
_diffrn_reflns_point_group_measured_fraction_max 0.961
_diffrn_reflns_theta_full 67.679
_diffrn_reflns_theta_max 71.000
_diffrn_reflns_theta_min 1.810
_diffrn_source 'Rotating anode'
_exptl_absorpt_coefficient_mu 25.463
_exptl_absorpt_correction_T_max 0.893
_exptl_absorpt_correction_T_min 0.356
_exptl_absorpt_correction_type gaussian
_exptl_absorpt_process_details
; 
CrysAlisPro 1.171.43.130a (Rigaku Oxford Diffraction, 2024) 
Numerical absorption correction based on gaussian integration over 
a multifaceted crystal model 
Empirical absorption correction using spherical harmonics, 
implemented in SCALE3 ABSPACK scaling algorithm. 
;
_exptl_crystal_colour red
_exptl_crystal_density_diffrn 1.834
_exptl_crystal_density_method 'not measured'
_exptl_crystal_description plate
_exptl_crystal_F_000 4440
_exptl_crystal_recrystallization_method 'Re-crystallisation from solvent: acetonitrile'
_exptl_crystal_size_max 0.052
_exptl_crystal_size_mid 0.043
_exptl_crystal_size_min 0.005
_refine_diff_density_max 1.659
_refine_diff_density_min -1.574
_refine_diff_density_rms 0.147
_refine_ls_extinction_coef 0.000010(2)
_refine_ls_extinction_expression Fc^*^=kFc[1+0.001xFc^2^\l^3^/sin(2\q)]^-1/4^
_refine_ls_extinction_method 'SHELXL-2019/3 (Sheldrick 2019)'
_refine_ls_goodness_of_fit_ref 1.022
_refine_ls_hydrogen_treatment constr
_refine_ls_matrix_type full
_refine_ls_number_parameters 910
_refine_ls_number_reflns 15531
_refine_ls_number_restraints 0
_refine_ls_restrained_S_all 1.022
_refine_ls_R_factor_all 0.0680
_refine_ls_R_factor_gt 0.0463
_refine_ls_shift/su_max 0.002
_refine_ls_shift/su_mean 0.000
_refine_ls_structure_factor_coef Fsqd
_refine_ls_weighting_details 'w=1/[\s^2^(Fo^2^)+(0.0288P)^2^+58.7809P] where P=(Fo^2^+2Fc^2^)/3'
_refine_ls_weighting_scheme calc
_refine_ls_wR_factor_gt 0.0920
_refine_ls_wR_factor_ref 0.1005
_reflns_Friedel_coverage 0.000
_reflns_number_gt 12215
_reflns_number_total 15531
_reflns_threshold_expression 'I > 2\s(I)'
_cod_data_source_file d6dt00387g2.cif
_cod_data_source_block 10
_cod_depositor_comments 'Adding full bibliography for 7720679--7720691.cif.'
_cod_original_sg_symbol_H-M 'P 21/c'
_cod_original_formula_sum 'C39 H44.50 I4 N2.50 O3 V'
_cod_database_code 7720687
_shelx_shelxl_version_number 2019/3
_shelx_space_group_comment
; 
The symmetry employed for this shelxl refinement is uniquely defined 
by the following loop, which should always be used as a source of 
symmetry information in preference to the above space-group names. 
They are only intended as comments. 
;
_shelx_estimated_absorpt_t_min 0.351
_shelx_estimated_absorpt_t_max 0.883

loop_
_space_group_symop_operation_xyz
'x, y, z'
'-x, y+1/2, -z+1/2'
'-x, -y, -z'
'x, -y-1/2, z-1/2'

loop_
_atom_site_label
_atom_site_type_symbol
_atom_site_fract_x
_atom_site_fract_y
_atom_site_fract_z
_atom_site_U_iso_or_equiv
_atom_site_adp_type
_atom_site_occupancy
_atom_site_site_symmetry_order
_atom_site_calc_flag
_atom_site_refinement_flags_posn
_atom_site_refinement_flags_adp
_atom_site_refinement_flags_occupancy
_atom_site_disorder_assembly
_atom_site_disorder_group
V1 V 0.90634(4) 0.52741(8) 0.60982(4) 0.0181(2) Uani 1 1 d . . . . .
O3 O 0.90539(17) 0.5678(3) 0.66478(16) 0.0243(10) Uani 1 1 d . . . . .
O1 O 0.84268(16) 0.4724(3) 0.56475(16) 0.0221(10) Uani 1 1 d . . . . .
C1 C 0.8306(2) 0.3693(5) 0.5523(2) 0.0212(14) Uani 1 1 d . . . . .
C2 C 0.7755(3) 0.3357(5) 0.5358(3) 0.0254(15) Uani 1 1 d . . . . .
I1 I 0.71340(2) 0.44540(4) 0.53843(2) 0.04287(14) Uani 1 1 d . . . . .
C3 C 0.7617(3) 0.2308(5) 0.5215(2) 0.0236(15) Uani 1 1 d . . . . .
H3 H 0.724231 0.210311 0.509825 0.028 Uiso 1 1 calc R U . . .
C4 C 0.8025(3) 0.1557(5) 0.5242(2) 0.0227(14) Uani 1 1 d . . . . .
I2 I 0.78114(2) -0.00382(3) 0.50409(2) 0.02990(11) Uani 1 1 d . . . . .
C5 C 0.8575(3) 0.1844(5) 0.5433(2) 0.0214(14) Uani 1 1 d . . . . .
H5 H 0.885573 0.131992 0.547093 0.026 Uiso 1 1 calc R U . . .
C6 C 0.8708(2) 0.2910(5) 0.5567(2) 0.0191(13) Uani 1 1 d . . . . .
C7 C 0.9300(2) 0.3230(5) 0.5809(2) 0.0212(14) Uani 1 1 d . . . . .
H7A H 0.952904 0.257974 0.590745 0.025 Uiso 1 1 calc R U . . .
H7B H 0.944170 0.364058 0.556345 0.025 Uiso 1 1 calc R U . . .
N1 N 0.93287(19) 0.3894(4) 0.62600(19) 0.0190(11) Uani 1 1 d . . . . .
C8 C 0.9506(2) 0.3379(5) 0.6751(2) 0.0200(14) Uani 1 1 d . . . . .
C9 C 0.9129(3) 0.2978(5) 0.6985(2) 0.0243(15) Uani 1 1 d . . . . .
C10 C 0.9332(3) 0.2517(6) 0.7464(3) 0.0340(17) Uani 1 1 d . . . . .
H10 H 0.908328 0.223582 0.763408 0.041 Uiso 1 1 calc R U . . .
C11 C 0.9892(3) 0.2464(6) 0.7695(3) 0.0406(19) Uani 1 1 d . . . . .
H11 H 1.002173 0.215007 0.802175 0.049 Uiso 1 1 calc R U . . .
C12 C 1.0264(3) 0.2866(6) 0.7453(3) 0.0368(18) Uani 1 1 d . . . . .
H12 H 1.064632 0.281651 0.761337 0.044 Uiso 1 1 calc R U . . .
C13 C 1.0080(3) 0.3338(5) 0.6979(3) 0.0273(15) Uani 1 1 d . . . . .
C14 C 0.8509(3) 0.3045(6) 0.6760(3) 0.0289(16) Uani 1 1 d . . . . .
H14 H 0.844084 0.336703 0.641509 0.035 Uiso 1 1 calc R U . . .
C15 C 0.8251(3) 0.3783(6) 0.7066(3) 0.0415(19) Uani 1 1 d . . . . .
H15A H 0.828664 0.346621 0.739992 0.062 Uiso 1 1 calc R U . . .
H15B H 0.786183 0.388117 0.688952 0.062 Uiso 1 1 calc R U . . .
H15C H 0.843638 0.448054 0.710712 0.062 Uiso 1 1 calc R U . . .
C16 C 0.8245(3) 0.1934(7) 0.6694(3) 0.047(2) Uani 1 1 d . . . . .
H16A H 0.841518 0.148713 0.648673 0.071 Uiso 1 1 calc R U . . .
H16B H 0.785182 0.200291 0.652709 0.071 Uiso 1 1 calc R U . . .
H16C H 0.829769 0.159918 0.702695 0.071 Uiso 1 1 calc R U . . .
C17 C 1.0484(3) 0.3822(6) 0.6727(3) 0.0290(16) Uani 1 1 d . . . . .
H17 H 1.027964 0.398086 0.636809 0.035 Uiso 1 1 calc R U . . .
C18 C 1.0957(3) 0.3083(7) 0.6719(3) 0.043(2) Uani 1 1 d . . . . .
H18A H 1.116168 0.289970 0.706690 0.065 Uiso 1 1 calc R U . . .
H18B H 1.120149 0.344662 0.655173 0.065 Uiso 1 1 calc R U . . .
H18C H 1.081431 0.242574 0.653342 0.065 Uiso 1 1 calc R U . . .
C19 C 1.0698(3) 0.4896(6) 0.6984(3) 0.043(2) Uani 1 1 d . . . . .
H19A H 1.038858 0.537525 0.697049 0.065 Uiso 1 1 calc R U . . .
H19B H 1.094172 0.523026 0.680657 0.065 Uiso 1 1 calc R U . . .
H19C H 1.090135 0.476710 0.733785 0.065 Uiso 1 1 calc R U . . .
O2 O 0.96687(16) 0.5695(3) 0.58711(18) 0.0242(10) Uani 1 1 d . . . . .
C20 C 0.9875(2) 0.6614(5) 0.5760(2) 0.0211(14) Uani 1 1 d . . . . .
C21 C 1.0361(2) 0.6610(5) 0.5607(2) 0.0216(14) Uani 1 1 d . . . . .
I3 I 1.07363(2) 0.51439(3) 0.55354(2) 0.02854(11) Uani 1 1 d . . . . .
C22 C 1.0611(3) 0.7547(5) 0.5518(2) 0.0258(15) Uani 1 1 d . . . . .
H22 H 1.093589 0.752248 0.541196 0.031 Uiso 1 1 calc R U . . .
C23 C 1.0381(3) 0.8517(5) 0.5587(3) 0.0247(15) Uani 1 1 d . . . . .
I4 I 1.07996(2) 0.99467(4) 0.55278(2) 0.03866(13) Uani 1 1 d . . . . .
C24 C 0.9883(2) 0.8559(5) 0.5701(2) 0.0241(15) Uani 1 1 d . . . . .
H24 H 0.971572 0.923068 0.572681 0.029 Uiso 1 1 calc R U . . .
C25 C 0.9632(2) 0.7613(5) 0.5778(2) 0.0210(14) Uani 1 1 d . . . . .
C26 C 0.9088(3) 0.7704(6) 0.5877(5) 0.063(3) Uani 1 1 d . . . . .
H26A H 0.914703 0.782727 0.624428 0.076 Uiso 1 1 calc R U . . .
H26B H 0.890072 0.834632 0.569800 0.076 Uiso 1 1 calc R U . . .
N2 N 0.87348(18) 0.6823(4) 0.57343(19) 0.0157(11) Uani 1 1 d . . . . .
H2 H 0.878278 0.669358 0.539025 0.019 Uiso 1 1 calc R U . . .
C27 C 0.8148(2) 0.7079(5) 0.5587(2) 0.0160(13) Uani 1 1 d . . . . .
C28 C 0.7862(2) 0.6953(5) 0.5074(2) 0.0189(13) Uani 1 1 d . . . . .
C29 C 0.7301(3) 0.7206(5) 0.4931(3) 0.0260(15) Uani 1 1 d . . . . .
H29 H 0.709732 0.713963 0.458599 0.031 Uiso 1 1 calc R U . . .
C30 C 0.7043(3) 0.7543(5) 0.5276(3) 0.0283(16) Uani 1 1 d . . . . .
H30 H 0.666342 0.771228 0.517003 0.034 Uiso 1 1 calc R U . . .
C31 C 0.7329(2) 0.7639(5) 0.5776(3) 0.0244(15) Uani 1 1 d . . . . .
H31 H 0.714030 0.785419 0.601401 0.029 Uiso 1 1 calc R U . . .
C32 C 0.7891(2) 0.7429(5) 0.5945(2) 0.0191(13) Uani 1 1 d . . . . .
C33 C 0.8146(3) 0.6579(6) 0.4687(2) 0.0272(15) Uani 1 1 d . . . . .
H33 H 0.844170 0.607138 0.486510 0.033 Uiso 1 1 calc R U . . .
C34 C 0.7763(3) 0.5959(9) 0.4249(3) 0.071(3) Uani 1 1 d . . . . .
H34A H 0.758682 0.537530 0.438388 0.107 Uiso 1 1 calc R U . . .
H34B H 0.797543 0.566028 0.403281 0.107 Uiso 1 1 calc R U . . .
H34C H 0.748221 0.644566 0.404929 0.107 Uiso 1 1 calc R U . . .
C35 C 0.8420(4) 0.7488(7) 0.4489(3) 0.057(3) Uani 1 1 d . . . . .
H35A H 0.814146 0.799072 0.430008 0.086 Uiso 1 1 calc R U . . .
H35B H 0.862563 0.719964 0.426434 0.086 Uiso 1 1 calc R U . . .
H35C H 0.867208 0.786206 0.477310 0.086 Uiso 1 1 calc R U . . .
C36 C 0.8185(3) 0.7592(7) 0.6499(3) 0.0359(18) Uani 1 1 d . . . . .
H36 H 0.857858 0.739096 0.655333 0.043 Uiso 1 1 calc R U . . .
C37 C 0.7945(3) 0.6866(8) 0.6826(3) 0.056(3) Uani 1 1 d . . . . .
H37A H 0.756738 0.708444 0.679774 0.084 Uiso 1 1 calc R U . . .
H37B H 0.816480 0.692359 0.717960 0.084 Uiso 1 1 calc R U . . .
H37C H 0.794901 0.612197 0.671195 0.084 Uiso 1 1 calc R U . . .
C38 C 0.8162(4) 0.8782(7) 0.6648(3) 0.055(3) Uani 1 1 d . . . . .
H38A H 0.832593 0.922904 0.643620 0.082 Uiso 1 1 calc R U . . .
H38B H 0.836489 0.887682 0.700478 0.082 Uiso 1 1 calc R U . . .
H38C H 0.777885 0.899473 0.659887 0.082 Uiso 1 1 calc R U . . .
V2 V 0.62313(4) 0.85911(9) 0.68893(4) 0.0231(2) Uani 1 1 d . . . . .
O6 O 0.66362(18) 0.7804(4) 0.67165(17) 0.0310(11) Uani 1 1 d . . . . .
O4 O 0.64376(18) 1.0041(4) 0.70094(17) 0.0295(11) Uani 1 1 d . . . . .
C39 C 0.6841(3) 1.0597(6) 0.7325(2) 0.0261(15) Uani 1 1 d . . . . .
C40 C 0.6848(3) 1.1711(6) 0.7295(3) 0.0287(16) Uani 1 1 d . . . . .
I5 I 0.61986(2) 1.25157(4) 0.67807(2) 0.04278(14) Uani 1 1 d . . . . .
C41 C 0.7259(3) 1.2317(6) 0.7608(3) 0.0332(17) Uani 1 1 d . . . . .
H41 H 0.725725 1.307616 0.757720 0.040 Uiso 1 1 calc R U . . .
C42 C 0.7677(3) 1.1805(6) 0.7970(3) 0.0309(16) Uani 1 1 d . . . . .
I6 I 0.82793(2) 1.27107(4) 0.84718(2) 0.04431(14) Uani 1 1 d . . . . .
C43 C 0.7674(3) 1.0708(6) 0.8016(3) 0.0278(16) Uani 1 1 d . . . . .
H43 H 0.795724 1.036390 0.826691 0.033 Uiso 1 1 calc R U . . .
C44 C 0.7264(3) 1.0099(6) 0.7702(3) 0.0274(15) Uani 1 1 d . . . . .
C45 C 0.7262(3) 0.8900(6) 0.7765(3) 0.0350(18) Uani 1 1 d . . . . .
H45A H 0.740428 0.855290 0.750297 0.042 Uiso 1 1 calc R U . . .
H45B H 0.750395 0.869962 0.810107 0.042 Uiso 1 1 calc R U . . .
N3 N 0.6690(2) 0.8514(4) 0.77169(19) 0.0216(12) Uani 1 1 d . . . . .
H3A H 0.653432 0.915259 0.784800 0.026 Uiso 1 1 calc R U . . .
C46 C 0.6628(3) 0.7700(5) 0.8074(2) 0.0238(15) Uani 1 1 d . . . . .
C47 C 0.6894(3) 0.6696(6) 0.8102(3) 0.0288(16) Uani 1 1 d . . . . .
C48 C 0.6851(3) 0.5987(6) 0.8485(3) 0.0328(17) Uani 1 1 d . . . . .
H48 H 0.702738 0.530894 0.851181 0.039 Uiso 1 1 calc R U . . .
C49 C 0.6563(3) 0.6243(6) 0.8821(3) 0.0321(17) Uani 1 1 d . . . . .
H49 H 0.655294 0.576127 0.908600 0.039 Uiso 1 1 calc R U . . .
C50 C 0.6285(3) 0.7207(6) 0.8773(3) 0.0296(16) Uani 1 1 d . . . . .
H50 H 0.607902 0.737144 0.900294 0.036 Uiso 1 1 calc R U . . .
C51 C 0.6299(3) 0.7943(6) 0.8398(2) 0.0260(15) Uani 1 1 d . . . . .
C52 C 0.7198(3) 0.6321(6) 0.7735(3) 0.0359(18) Uani 1 1 d . . . . .
H52 H 0.722265 0.693853 0.751050 0.043 Uiso 1 1 calc R U . . .
C53 C 0.6874(4) 0.5428(7) 0.7404(3) 0.053(2) Uani 1 1 d . . . . .
H53A H 0.683844 0.481697 0.761740 0.080 Uiso 1 1 calc R U . . .
H53B H 0.706589 0.520018 0.715819 0.080 Uiso 1 1 calc R U . . .
H53C H 0.650813 0.569326 0.722446 0.080 Uiso 1 1 calc R U . . .
C54 C 0.7779(3) 0.5962(7) 0.8005(3) 0.050(2) Uani 1 1 d . . . . .
H54A H 0.798001 0.655822 0.820547 0.075 Uiso 1 1 calc R U . . .
H54B H 0.796575 0.573873 0.775394 0.075 Uiso 1 1 calc R U . . .
H54C H 0.776552 0.535730 0.822917 0.075 Uiso 1 1 calc R U . . .
C55 C 0.5979(3) 0.8981(6) 0.8367(3) 0.0324(17) Uani 1 1 d . . . . .
H55 H 0.591730 0.926851 0.801600 0.039 Uiso 1 1 calc R U . . .
C56 C 0.6304(3) 0.9811(6) 0.8727(3) 0.049(2) Uani 1 1 d . . . . .
H56A H 0.639674 0.953029 0.907345 0.073 Uiso 1 1 calc R U . . .
H56B H 0.608359 1.046443 0.870646 0.073 Uiso 1 1 calc R U . . .
H56C H 0.664075 0.997843 0.863542 0.073 Uiso 1 1 calc R U . . .
C57 C 0.5412(3) 0.8797(7) 0.8454(3) 0.049(2) Uani 1 1 d . . . . .
H57A H 0.522184 0.821787 0.823279 0.073 Uiso 1 1 calc R U . . .
H57B H 0.519516 0.945753 0.837573 0.073 Uiso 1 1 calc R U . . .
H57C H 0.545732 0.859946 0.880806 0.073 Uiso 1 1 calc R U . . .
O5 O 0.56909(17) 0.7977(4) 0.71416(16) 0.0251(10) Uani 1 1 d . . . . .
C58 C 0.5140(3) 0.7969(5) 0.6931(2) 0.0218(14) Uani 1 1 d . . . . .
C59 C 0.4816(3) 0.7227(5) 0.7092(2) 0.0264(15) Uani 1 1 d . . . . .
I7 I 0.51926(2) 0.60442(4) 0.76127(2) 0.03593(12) Uani 1 1 d . . . . .
C60 C 0.4245(3) 0.7229(6) 0.6887(3) 0.0330(17) Uani 1 1 d . . . . .
H60 H 0.402239 0.674106 0.700676 0.040 Uiso 1 1 calc R U . . .
C61 C 0.4015(3) 0.7948(6) 0.6512(3) 0.0304(16) Uani 1 1 d . . . . .
I8 I 0.31619(2) 0.78980(4) 0.61739(2) 0.03898(13) Uani 1 1 d . . . . .
C62 C 0.4329(3) 0.8670(5) 0.6334(3) 0.0278(15) Uani 1 1 d . . . . .
H62 H 0.415788 0.914758 0.606796 0.033 Uiso 1 1 calc R U . . .
C63 C 0.4895(3) 0.8706(5) 0.6541(3) 0.0264(15) Uani 1 1 d . . . . .
C64 C 0.5255(3) 0.9466(6) 0.6355(3) 0.0252(15) Uani 1 1 d . . . . .
H64A H 0.504378 0.979764 0.603249 0.030 Uiso 1 1 calc R U . . .
H64B H 0.538450 1.004516 0.660585 0.030 Uiso 1 1 calc R U . . .
N4 N 0.5730(2) 0.8879(4) 0.6276(2) 0.0237(12) Uani 1 1 d . . . . .
C65 C 0.5688(2) 0.8593(6) 0.5751(2) 0.0249(15) Uani 1 1 d . . . . .
C66 C 0.5793(3) 0.9415(6) 0.5438(3) 0.0291(16) Uani 1 1 d . . . . .
C67 C 0.5693(3) 0.9176(7) 0.4922(3) 0.0387(19) Uani 1 1 d . . . . .
H67 H 0.574904 0.971494 0.469735 0.046 Uiso 1 1 calc R U . . .
C68 C 0.5515(3) 0.8181(8) 0.4736(3) 0.043(2) Uani 1 1 d . . . . .
H68 H 0.543963 0.804562 0.438345 0.051 Uiso 1 1 calc R U . . .
C69 C 0.5444(3) 0.7381(7) 0.5052(3) 0.040(2) Uani 1 1 d . . . . .
H69 H 0.533400 0.668837 0.491750 0.048 Uiso 1 1 calc R U . . .
C70 C 0.5533(3) 0.7569(6) 0.5574(3) 0.0312(16) Uani 1 1 d . . . . .
C71 C 0.6045(3) 1.0476(6) 0.5654(3) 0.0328(17) Uani 1 1 d . . . . .
H71 H 0.588468 1.068045 0.593468 0.039 Uiso 1 1 calc R U . . .
C72 C 0.6672(3) 1.0359(7) 0.5882(3) 0.0397(19) Uani 1 1 d . . . . .
H72A H 0.674777 0.979294 0.613927 0.060 Uiso 1 1 calc R U . . .
H72B H 0.682472 1.103975 0.603782 0.060 Uiso 1 1 calc R U . . .
H72C H 0.684080 1.017196 0.561322 0.060 Uiso 1 1 calc R U . . .
C73 C 0.5940(3) 1.1400(7) 0.5272(3) 0.051(2) Uani 1 1 d . . . . .
H73A H 0.612833 1.125427 0.501252 0.077 Uiso 1 1 calc R U . . .
H73B H 0.608008 1.207021 0.544748 0.077 Uiso 1 1 calc R U . . .
H73C H 0.554581 1.146711 0.511257 0.077 Uiso 1 1 calc R U . . .
C74 C 0.5445(3) 0.6647(6) 0.5904(3) 0.0411(19) Uani 1 1 d . . . . .
H74 H 0.551027 0.692809 0.625679 0.049 Uiso 1 1 calc R U . . .
C75 C 0.5865(4) 0.5745(8) 0.5919(4) 0.068(3) Uani 1 1 d . . . . .
H75A H 0.581701 0.546625 0.557581 0.101 Uiso 1 1 calc R U . . .
H75B H 0.580775 0.516478 0.613911 0.101 Uiso 1 1 calc R U . . .
H75C H 0.623685 0.603083 0.605004 0.101 Uiso 1 1 calc R U . . .
C76 C 0.4858(4) 0.6232(8) 0.5733(4) 0.064(3) Uani 1 1 d . . . . .
H76A H 0.460339 0.682061 0.573790 0.096 Uiso 1 1 calc R U . . .
H76B H 0.480955 0.566282 0.596352 0.096 Uiso 1 1 calc R U . . .
H76C H 0.478253 0.594429 0.538926 0.096 Uiso 1 1 calc R U . . .
N5 N 1.0465(4) 0.5547(8) 0.8583(3) 0.092(4) Uani 1 1 d . . . . .
C77 C 1.0063(5) 0.5388(7) 0.8293(4) 0.060(3) Uani 1 1 d . . . . .
C78 C 0.9541(4) 0.5189(7) 0.7923(3) 0.061(3) Uani 1 1 d . . . . .
H78A H 0.937255 0.587460 0.778952 0.091 Uiso 1 1 calc R U . . .
H78B H 0.929858 0.480365 0.808485 0.091 Uiso 1 1 calc R U . . .
H78C H 0.959983 0.475583 0.764554 0.091 Uiso 1 1 calc R U . . .

loop_
_atom_site_aniso_label
_atom_site_aniso_U_11
_atom_site_aniso_U_22
_atom_site_aniso_U_33
_atom_site_aniso_U_23
_atom_site_aniso_U_13
_atom_site_aniso_U_12
V1 0.0204(5) 0.0092(5) 0.0251(6) 0.0003(4) 0.0069(4) 0.0002(4)
O3 0.029(2) 0.017(2) 0.026(2) -0.001(2) 0.0067(19) 0.0035(19)
O1 0.023(2) 0.009(2) 0.031(3) 0.0007(19) 0.0022(19) 0.0011(17)
C1 0.025(3) 0.017(3) 0.021(3) 0.005(3) 0.004(3) 0.001(3)
C2 0.027(3) 0.012(3) 0.034(4) 0.000(3) 0.002(3) 0.001(3)
I1 0.0264(2) 0.0216(2) 0.0751(4) -0.0033(2) 0.0049(2) 0.00417(19)
C3 0.023(3) 0.016(3) 0.028(4) 0.005(3) 0.002(3) 0.000(3)
C4 0.031(3) 0.008(3) 0.030(4) -0.005(3) 0.010(3) -0.010(3)
I2 0.0350(2) 0.0140(2) 0.0430(3) -0.00495(19) 0.01458(19) -0.00623(17)
C5 0.030(3) 0.014(3) 0.021(3) -0.001(3) 0.009(3) 0.002(3)
C6 0.028(3) 0.011(3) 0.019(3) -0.001(3) 0.006(3) 0.000(3)
C7 0.025(3) 0.013(3) 0.026(3) 0.000(3) 0.007(3) 0.001(3)
N1 0.023(3) 0.012(3) 0.023(3) -0.002(2) 0.007(2) 0.002(2)
C8 0.027(3) 0.009(3) 0.022(3) 0.001(3) 0.004(3) 0.002(3)
C9 0.034(4) 0.015(3) 0.026(4) 0.002(3) 0.011(3) 0.002(3)
C10 0.044(4) 0.021(4) 0.038(4) 0.002(3) 0.012(3) 0.000(3)
C11 0.053(5) 0.037(5) 0.028(4) 0.010(4) 0.005(4) 0.009(4)
C12 0.038(4) 0.041(5) 0.029(4) 0.004(4) 0.005(3) 0.009(4)
C13 0.034(4) 0.017(4) 0.028(4) 0.000(3) 0.004(3) 0.003(3)
C14 0.032(4) 0.028(4) 0.028(4) 0.004(3) 0.011(3) -0.002(3)
C15 0.039(4) 0.039(5) 0.051(5) 0.006(4) 0.020(4) 0.006(4)
C16 0.053(5) 0.042(5) 0.047(5) -0.003(4) 0.014(4) -0.019(4)
C17 0.024(3) 0.028(4) 0.033(4) -0.004(3) 0.005(3) 0.000(3)
C18 0.041(4) 0.051(5) 0.038(5) 0.005(4) 0.012(4) 0.018(4)
C19 0.042(4) 0.041(5) 0.052(5) -0.009(4) 0.021(4) -0.012(4)
O2 0.022(2) 0.012(2) 0.042(3) 0.006(2) 0.013(2) 0.0018(18)
C20 0.022(3) 0.015(3) 0.025(3) 0.002(3) 0.005(3) 0.002(3)
C21 0.027(3) 0.019(3) 0.019(3) 0.001(3) 0.006(3) 0.000(3)
I3 0.0271(2) 0.0249(2) 0.0350(2) -0.00182(19) 0.01101(18) 0.00824(17)
C22 0.021(3) 0.029(4) 0.027(4) 0.003(3) 0.007(3) 0.002(3)
C23 0.029(3) 0.015(3) 0.029(4) 0.006(3) 0.007(3) -0.006(3)
I4 0.0355(2) 0.0272(3) 0.0552(3) 0.0096(2) 0.0159(2) -0.0087(2)
C24 0.026(3) 0.017(3) 0.030(4) 0.005(3) 0.009(3) -0.002(3)
C25 0.019(3) 0.016(3) 0.032(4) 0.005(3) 0.013(3) 0.000(3)
C26 0.030(4) 0.015(4) 0.159(11) 0.015(5) 0.051(5) 0.006(3)
N2 0.013(2) 0.014(3) 0.020(3) -0.002(2) 0.005(2) 0.003(2)
C27 0.014(3) 0.009(3) 0.024(3) 0.006(3) 0.004(2) 0.003(2)
C28 0.018(3) 0.014(3) 0.023(3) -0.003(3) 0.003(2) 0.004(2)
C29 0.024(3) 0.023(4) 0.027(4) 0.000(3) -0.001(3) 0.002(3)
C30 0.021(3) 0.021(4) 0.042(4) -0.002(3) 0.008(3) 0.007(3)
C31 0.024(3) 0.020(4) 0.034(4) 0.006(3) 0.016(3) 0.005(3)
C32 0.024(3) 0.016(3) 0.020(3) 0.003(3) 0.010(3) 0.002(3)
C33 0.030(3) 0.029(4) 0.020(3) -0.001(3) 0.004(3) 0.011(3)
C34 0.035(4) 0.120(10) 0.051(6) -0.054(6) -0.001(4) 0.013(5)
C35 0.110(8) 0.036(5) 0.050(5) 0.015(4) 0.061(5) 0.030(5)
C36 0.037(4) 0.052(5) 0.019(3) -0.002(3) 0.008(3) 0.018(4)
C37 0.049(5) 0.084(7) 0.044(5) 0.025(5) 0.028(4) 0.032(5)
C38 0.062(5) 0.056(6) 0.038(5) -0.026(4) 0.001(4) 0.016(5)
V2 0.0275(6) 0.0208(6) 0.0230(6) 0.0049(5) 0.0106(5) 0.0027(5)
O6 0.033(2) 0.040(3) 0.024(2) 0.007(2) 0.015(2) 0.013(2)
O4 0.036(3) 0.022(3) 0.027(2) 0.007(2) 0.003(2) -0.005(2)
C39 0.032(3) 0.023(4) 0.024(3) 0.007(3) 0.009(3) -0.009(3)
C40 0.030(3) 0.026(4) 0.029(4) 0.010(3) 0.005(3) 0.003(3)
I5 0.0453(3) 0.0263(3) 0.0464(3) 0.0064(2) -0.0045(2) 0.0054(2)
C41 0.041(4) 0.020(4) 0.037(4) 0.004(3) 0.009(3) 0.003(3)
C42 0.026(3) 0.034(4) 0.032(4) 0.002(3) 0.007(3) -0.002(3)
I6 0.0405(3) 0.0434(3) 0.0414(3) 0.0049(2) -0.0013(2) -0.0124(2)
C43 0.028(3) 0.031(4) 0.025(4) 0.015(3) 0.007(3) -0.001(3)
C44 0.030(3) 0.024(4) 0.029(4) 0.010(3) 0.010(3) -0.001(3)
C45 0.033(4) 0.029(4) 0.040(4) 0.016(4) 0.004(3) -0.003(3)
N3 0.028(3) 0.014(3) 0.025(3) 0.008(2) 0.011(2) 0.004(2)
C46 0.032(3) 0.018(4) 0.019(3) 0.007(3) 0.005(3) -0.007(3)
C47 0.036(4) 0.023(4) 0.026(4) 0.001(3) 0.007(3) 0.002(3)
C48 0.047(4) 0.017(4) 0.034(4) 0.007(3) 0.010(3) 0.000(3)
C49 0.038(4) 0.031(4) 0.027(4) 0.009(3) 0.007(3) -0.010(3)
C50 0.031(4) 0.034(4) 0.023(4) 0.003(3) 0.008(3) -0.007(3)
C51 0.026(3) 0.030(4) 0.022(3) -0.003(3) 0.008(3) -0.001(3)
C52 0.050(4) 0.023(4) 0.040(4) 0.004(3) 0.021(4) 0.008(3)
C53 0.087(7) 0.028(5) 0.056(6) -0.010(4) 0.038(5) 0.000(4)
C54 0.054(5) 0.049(6) 0.051(5) 0.011(4) 0.022(4) 0.018(4)
C55 0.039(4) 0.031(4) 0.028(4) -0.001(3) 0.011(3) 0.001(3)
C56 0.042(4) 0.030(5) 0.065(6) -0.003(4) -0.001(4) 0.007(4)
C57 0.041(4) 0.049(5) 0.060(6) 0.000(5) 0.019(4) 0.002(4)
O5 0.025(2) 0.025(3) 0.024(2) 0.008(2) 0.0051(19) -0.0054(19)
C58 0.032(3) 0.016(3) 0.019(3) -0.002(3) 0.009(3) 0.000(3)
C59 0.035(4) 0.022(4) 0.022(3) 0.007(3) 0.008(3) -0.004(3)
I7 0.0399(2) 0.0337(3) 0.0319(2) 0.0116(2) 0.00611(19) -0.0081(2)
C60 0.034(4) 0.035(4) 0.029(4) -0.004(3) 0.007(3) -0.010(3)
C61 0.029(3) 0.034(4) 0.027(4) -0.002(3) 0.006(3) -0.003(3)
I8 0.0320(2) 0.0360(3) 0.0450(3) -0.0007(2) 0.0043(2) -0.0003(2)
C62 0.037(4) 0.023(4) 0.025(4) 0.002(3) 0.011(3) 0.007(3)
C63 0.027(3) 0.020(4) 0.033(4) -0.002(3) 0.010(3) 0.001(3)
C64 0.028(3) 0.026(4) 0.025(4) 0.005(3) 0.013(3) 0.008(3)
N4 0.033(3) 0.017(3) 0.025(3) 0.003(2) 0.015(2) 0.005(2)
C65 0.024(3) 0.034(4) 0.019(3) 0.004(3) 0.010(3) 0.010(3)
C66 0.027(3) 0.040(4) 0.024(4) 0.013(3) 0.013(3) 0.011(3)
C67 0.032(4) 0.058(6) 0.028(4) 0.011(4) 0.012(3) 0.008(4)
C68 0.036(4) 0.071(6) 0.027(4) 0.005(4) 0.019(3) 0.016(4)
C69 0.031(4) 0.055(6) 0.036(4) -0.009(4) 0.012(3) 0.002(4)
C70 0.034(4) 0.035(4) 0.030(4) -0.002(3) 0.016(3) 0.004(3)
C71 0.031(4) 0.035(4) 0.038(4) 0.015(4) 0.018(3) 0.007(3)
C72 0.034(4) 0.042(5) 0.046(5) 0.008(4) 0.015(3) 0.005(3)
C73 0.049(5) 0.048(6) 0.060(6) 0.030(5) 0.020(4) 0.009(4)
C74 0.070(5) 0.031(4) 0.029(4) -0.001(4) 0.024(4) -0.002(4)
C75 0.098(8) 0.046(6) 0.055(6) 0.001(5) 0.015(6) 0.028(6)
C76 0.088(7) 0.049(6) 0.064(6) -0.009(5) 0.035(6) -0.022(5)
N5 0.118(8) 0.073(7) 0.062(6) 0.018(5) -0.012(6) -0.059(6)
C77 0.099(8) 0.032(5) 0.045(5) 0.006(4) 0.012(5) -0.030(5)
C78 0.085(7) 0.042(6) 0.048(6) -0.006(4) 0.007(5) -0.006(5)

loop_
_atom_type_symbol
_atom_type_description
_atom_type_scat_dispersion_real
_atom_type_scat_dispersion_imag
_atom_type_scat_source
C C 0.0181 0.0091 'International Tables Vol C Tables 4.2.6.8 and 6.1.1.4'
H H 0.0000 0.0000 'International Tables Vol C Tables 4.2.6.8 and 6.1.1.4'
N N 0.0311 0.0180 'International Tables Vol C Tables 4.2.6.8 and 6.1.1.4'
O O 0.0492 0.0322 'International Tables Vol C Tables 4.2.6.8 and 6.1.1.4'
V V 0.0687 2.1097 'International Tables Vol C Tables 4.2.6.8 and 6.1.1.4'
I I -0.3257 6.8362 'International Tables Vol C Tables 4.2.6.8 and 6.1.1.4'

loop_
_geom_angle_atom_site_label_1
_geom_angle_atom_site_label_2
_geom_angle_atom_site_label_3
_geom_angle
_geom_angle_site_symmetry_1
_geom_angle_site_symmetry_3
_geom_angle_publ_flag
O3 V1 N1 99.5(2) . . ?
O3 V1 O1 120.3(2) . . ?
N1 V1 O1 90.5(2) . . ?
O3 V1 O2 116.9(2) . . ?
N1 V1 O2 93.5(2) . . ?
O1 V1 O2 121.0(2) . . ?
O3 V1 N2 92.8(2) . . ?
N1 V1 N2 167.6(2) . . ?
O1 V1 N2 82.72(17) . . ?
O2 V1 N2 81.29(18) . . ?
C1 O1 V1 127.9(4) . . ?
O1 C1 C6 122.5(5) . . ?
O1 C1 C2 120.2(5) . . ?
C6 C1 C2 117.3(6) . . ?
C3 C2 C1 121.6(6) . . ?
C3 C2 I1 119.4(5) . . ?
C1 C2 I1 118.9(5) . . ?
C2 C3 C4 119.8(6) . . ?
C2 C3 H3 120.1 . . ?
C4 C3 H3 120.1 . . ?
C3 C4 C5 120.3(6) . . ?
C3 C4 I2 119.5(4) . . ?
C5 C4 I2 120.1(5) . . ?
C6 C5 C4 119.1(6) . . ?
C6 C5 H5 120.5 . . ?
C4 C5 H5 120.5 . . ?
C1 C6 C5 121.8(6) . . ?
C1 C6 C7 117.9(5) . . ?
C5 C6 C7 120.1(5) . . ?
N1 C7 C6 109.0(5) . . ?
N1 C7 H7A 109.9 . . ?
C6 C7 H7A 109.9 . . ?
N1 C7 H7B 109.9 . . ?
C6 C7 H7B 109.9 . . ?
H7A C7 H7B 108.3 . . ?
C8 N1 C7 117.7(5) . . ?
C8 N1 V1 129.2(4) . . ?
C7 N1 V1 112.9(4) . . ?
C9 C8 C13 122.6(6) . . ?
C9 C8 N1 121.1(5) . . ?
C13 C8 N1 116.3(6) . . ?
C8 C9 C10 117.7(6) . . ?
C8 C9 C14 124.0(6) . . ?
C10 C9 C14 118.3(6) . . ?
C11 C10 C9 120.9(7) . . ?
C11 C10 H10 119.6 . . ?
C9 C10 H10 119.6 . . ?
C10 C11 C12 120.6(7) . . ?
C10 C11 H11 119.7 . . ?
C12 C11 H11 119.7 . . ?
C13 C12 C11 120.4(7) . . ?
C13 C12 H12 119.8 . . ?
C11 C12 H12 119.8 . . ?
C12 C13 C8 117.8(6) . . ?
C12 C13 C17 120.3(6) . . ?
C8 C13 C17 121.8(6) . . ?
C15 C14 C9 111.5(6) . . ?
C15 C14 C16 111.8(6) . . ?
C9 C14 C16 111.6(6) . . ?
C15 C14 H14 107.2 . . ?
C9 C14 H14 107.2 . . ?
C16 C14 H14 107.2 . . ?
C14 C15 H15A 109.5 . . ?
C14 C15 H15B 109.5 . . ?
H15A C15 H15B 109.5 . . ?
C14 C15 H15C 109.5 . . ?
H15A C15 H15C 109.5 . . ?
H15B C15 H15C 109.5 . . ?
C14 C16 H16A 109.5 . . ?
C14 C16 H16B 109.5 . . ?
H16A C16 H16B 109.5 . . ?
C14 C16 H16C 109.5 . . ?
H16A C16 H16C 109.5 . . ?
H16B C16 H16C 109.5 . . ?
C13 C17 C18 113.9(6) . . ?
C13 C17 C19 109.7(6) . . ?
C18 C17 C19 110.6(6) . . ?
C13 C17 H17 107.5 . . ?
C18 C17 H17 107.5 . . ?
C19 C17 H17 107.5 . . ?
C17 C18 H18A 109.5 . . ?
C17 C18 H18B 109.5 . . ?
H18A C18 H18B 109.5 . . ?
C17 C18 H18C 109.5 . . ?
H18A C18 H18C 109.5 . . ?
H18B C18 H18C 109.5 . . ?
C17 C19 H19A 109.5 . . ?
C17 C19 H19B 109.5 . . ?
H19A C19 H19B 109.5 . . ?
C17 C19 H19C 109.5 . . ?
H19A C19 H19C 109.5 . . ?
H19B C19 H19C 109.5 . . ?
C20 O2 V1 136.4(4) . . ?
O2 C20 C25 123.5(6) . . ?
O2 C20 C21 119.9(6) . . ?
C25 C20 C21 116.5(6) . . ?
C22 C21 C20 122.2(6) . . ?
C22 C21 I3 118.5(5) . . ?
C20 C21 I3 119.3(5) . . ?
C23 C22 C21 119.0(6) . . ?
C23 C22 H22 120.5 . . ?
C21 C22 H22 120.5 . . ?
C22 C23 C24 120.8(6) . . ?
C22 C23 I4 119.4(5) . . ?
C24 C23 I4 119.9(5) . . ?
C25 C24 C23 119.4(6) . . ?
C25 C24 H24 120.3 . . ?
C23 C24 H24 120.3 . . ?
C24 C25 C20 121.7(6) . . ?
C24 C25 C26 117.1(6) . . ?
C20 C25 C26 121.2(6) . . ?
N2 C26 C25 116.4(7) . . ?
N2 C26 H26A 108.2 . . ?
C25 C26 H26A 108.2 . . ?
N2 C26 H26B 108.2 . . ?
C25 C26 H26B 108.2 . . ?
H26A C26 H26B 107.4 . . ?
C26 N2 C27 115.4(5) . . ?
C26 N2 V1 114.9(5) . . ?
C27 N2 V1 122.5(4) . . ?
C26 N2 H2 99.0 . . ?
C27 N2 H2 99.0 . . ?
V1 N2 H2 99.0 . . ?
C32 C27 C28 122.2(5) . . ?
C32 C27 N2 120.8(5) . . ?
C28 C27 N2 117.0(5) . . ?
C29 C28 C27 117.1(6) . . ?
C29 C28 C33 121.2(6) . . ?
C27 C28 C33 121.7(5) . . ?
C30 C29 C28 121.5(6) . . ?
C30 C29 H29 119.2 . . ?
C28 C29 H29 119.2 . . ?
C29 C30 C31 120.2(6) . . ?
C29 C30 H30 119.9 . . ?
C31 C30 H30 119.9 . . ?
C30 C31 C32 121.7(6) . . ?
C30 C31 H31 119.2 . . ?
C32 C31 H31 119.2 . . ?
C27 C32 C31 117.3(6) . . ?
C27 C32 C36 123.8(5) . . ?
C31 C32 C36 118.9(6) . . ?
C35 C33 C28 112.4(6) . . ?
C35 C33 C34 110.5(7) . . ?
C28 C33 C34 112.7(6) . . ?
C35 C33 H33 107.0 . . ?
C28 C33 H33 107.0 . . ?
C34 C33 H33 107.0 . . ?
C33 C34 H34A 109.5 . . ?
C33 C34 H34B 109.5 . . ?
H34A C34 H34B 109.5 . . ?
C33 C34 H34C 109.5 . . ?
H34A C34 H34C 109.5 . . ?
H34B C34 H34C 109.5 . . ?
C33 C35 H35A 109.5 . . ?
C33 C35 H35B 109.5 . . ?
H35A C35 H35B 109.5 . . ?
C33 C35 H35C 109.5 . . ?
H35A C35 H35C 109.5 . . ?
H35B C35 H35C 109.5 . . ?
C32 C36 C37 110.5(7) . . ?
C32 C36 C38 110.6(6) . . ?
C37 C36 C38 111.3(7) . . ?
C32 C36 H36 108.1 . . ?
C37 C36 H36 108.1 . . ?
C38 C36 H36 108.1 . . ?
C36 C37 H37A 109.5 . . ?
C36 C37 H37B 109.5 . . ?
H37A C37 H37B 109.5 . . ?
C36 C37 H37C 109.5 . . ?
H37A C37 H37C 109.5 . . ?
H37B C37 H37C 109.5 . . ?
C36 C38 H38A 109.5 . . ?
C36 C38 H38B 109.5 . . ?
H38A C38 H38B 109.5 . . ?
C36 C38 H38C 109.5 . . ?
H38A C38 H38C 109.5 . . ?
H38B C38 H38C 109.5 . . ?
O6 V2 N4 100.8(2) . . ?
O6 V2 O5 117.6(2) . . ?
N4 V2 O5 91.6(2) . . ?
O6 V2 O4 118.3(2) . . ?
N4 V2 O4 93.5(2) . . ?
O5 V2 O4 121.7(2) . . ?
O6 V2 N3 94.5(2) . . ?
N4 V2 N3 164.7(2) . . ?
O5 V2 N3 80.50(18) . . ?
O4 V2 N3 79.80(19) . . ?
C39 O4 V2 137.4(4) . . ?
O4 C39 C40 119.9(6) . . ?
O4 C39 C44 122.5(6) . . ?
C40 C39 C44 117.6(6) . . ?
C41 C40 C39 121.9(6) . . ?
C41 C40 I5 118.3(5) . . ?
C39 C40 I5 119.7(5) . . ?
C40 C41 C42 119.3(7) . . ?
C40 C41 H41 120.3 . . ?
C42 C41 H41 120.3 . . ?
C43 C42 C41 120.0(6) . . ?
C43 C42 I6 120.0(5) . . ?
C41 C42 I6 119.9(5) . . ?
C42 C43 C44 120.8(6) . . ?
C42 C43 H43 119.6 . . ?
C44 C43 H43 119.6 . . ?
C43 C44 C39 120.3(6) . . ?
C43 C44 C45 120.0(6) . . ?
C39 C44 C45 119.7(6) . . ?
N3 C45 C44 110.0(6) . . ?
N3 C45 H45A 109.7 . . ?
C44 C45 H45A 109.7 . . ?
N3 C45 H45B 109.7 . . ?
C44 C45 H45B 109.7 . . ?
H45A C45 H45B 108.2 . . ?
C46 N3 C45 116.7(5) . . ?
C46 N3 V2 126.2(4) . . ?
C45 N3 V2 107.0(4) . . ?
C46 N3 H3A 100.6 . . ?
C45 N3 H3A 100.6 . . ?
V2 N3 H3A 100.6 . . ?
C47 C46 C51 120.8(6) . . ?
C47 C46 N3 121.1(6) . . ?
C51 C46 N3 118.1(6) . . ?
C48 C47 C46 117.7(6) . . ?
C48 C47 C52 118.0(6) . . ?
C46 C47 C52 124.3(6) . . ?
C49 C48 C47 121.9(7) . . ?
C49 C48 H48 119.1 . . ?
C47 C48 H48 119.1 . . ?
C48 C49 C50 119.5(7) . . ?
C48 C49 H49 120.2 . . ?
C50 C49 H49 120.2 . . ?
C49 C50 C51 122.0(7) . . ?
C49 C50 H50 119.0 . . ?
C51 C50 H50 119.0 . . ?
C50 C51 C46 117.8(6) . . ?
C50 C51 C55 118.8(6) . . ?
C46 C51 C55 123.3(6) . . ?
C47 C52 C54 111.9(6) . . ?
C47 C52 C53 109.5(6) . . ?
C54 C52 C53 111.4(7) . . ?
C47 C52 H52 107.9 . . ?
C54 C52 H52 107.9 . . ?
C53 C52 H52 107.9 . . ?
C52 C53 H53A 109.5 . . ?
C52 C53 H53B 109.5 . . ?
H53A C53 H53B 109.5 . . ?
C52 C53 H53C 109.5 . . ?
H53A C53 H53C 109.5 . . ?
H53B C53 H53C 109.5 . . ?
C52 C54 H54A 109.5 . . ?
C52 C54 H54B 109.5 . . ?
H54A C54 H54B 109.5 . . ?
C52 C54 H54C 109.5 . . ?
H54A C54 H54C 109.5 . . ?
H54B C54 H54C 109.5 . . ?
C56 C55 C51 111.2(6) . . ?
C56 C55 C57 111.3(7) . . ?
C51 C55 C57 111.9(6) . . ?
C56 C55 H55 107.4 . . ?
C51 C55 H55 107.4 . . ?
C57 C55 H55 107.4 . . ?
C55 C56 H56A 109.5 . . ?
C55 C56 H56B 109.5 . . ?
H56A C56 H56B 109.5 . . ?
C55 C56 H56C 109.5 . . ?
H56A C56 H56C 109.5 . . ?
H56B C56 H56C 109.5 . . ?
C55 C57 H57A 109.5 . . ?
C55 C57 H57B 109.5 . . ?
H57A C57 H57B 109.5 . . ?
C55 C57 H57C 109.5 . . ?
H57A C57 H57C 109.5 . . ?
H57B C57 H57C 109.5 . . ?
C58 O5 V2 128.5(4) . . ?
O5 C58 C59 120.0(6) . . ?
O5 C58 C63 120.1(6) . . ?
C59 C58 C63 119.9(6) . . ?
C58 C59 C60 120.5(6) . . ?
C58 C59 I7 119.3(5) . . ?
C60 C59 I7 120.1(5) . . ?
C61 C60 C59 118.8(7) . . ?
C61 C60 H60 120.6 . . ?
C59 C60 H60 120.6 . . ?
C60 C61 C62 121.7(6) . . ?
C60 C61 I8 119.0(5) . . ?
C62 C61 I8 119.2(5) . . ?
C61 C62 C63 120.6(6) . . ?
C61 C62 H62 119.7 . . ?
C63 C62 H62 119.7 . . ?
C62 C63 C58 118.4(6) . . ?
C62 C63 C64 122.6(6) . . ?
C58 C63 C64 119.0(6) . . ?
N4 C64 C63 109.7(5) . . ?
N4 C64 H64A 109.7 . . ?
C63 C64 H64A 109.7 . . ?
N4 C64 H64B 109.7 . . ?
C63 C64 H64B 109.7 . . ?
H64A C64 H64B 108.2 . . ?
C65 N4 C64 115.3(5) . . ?
C65 N4 V2 134.3(4) . . ?
C64 N4 V2 110.3(4) . . ?
C70 C65 C66 122.7(6) . . ?
C70 C65 N4 120.4(6) . . ?
C66 C65 N4 116.8(6) . . ?
C67 C66 C65 116.8(7) . . ?
C67 C66 C71 121.4(7) . . ?
C65 C66 C71 121.6(6) . . ?
C68 C67 C66 121.3(8) . . ?
C68 C67 H67 119.4 . . ?
C66 C67 H67 119.4 . . ?
C69 C68 C67 120.8(8) . . ?
C69 C68 H68 119.6 . . ?
C67 C68 H68 119.6 . . ?
C68 C69 C70 120.9(8) . . ?
C68 C69 H69 119.5 . . ?
C70 C69 H69 119.5 . . ?
C65 C70 C69 117.4(7) . . ?
C65 C70 C74 124.2(6) . . ?
C69 C70 C74 118.4(7) . . ?
C66 C71 C73 114.3(7) . . ?
C66 C71 C72 110.6(6) . . ?
C73 C71 C72 108.2(6) . . ?
C66 C71 H71 107.8 . . ?
C73 C71 H71 107.8 . . ?
C72 C71 H71 107.8 . . ?
C71 C72 H72A 109.5 . . ?
C71 C72 H72B 109.5 . . ?
H72A C72 H72B 109.5 . . ?
C71 C72 H72C 109.5 . . ?
H72A C72 H72C 109.5 . . ?
H72B C72 H72C 109.5 . . ?
C71 C73 H73A 109.5 . . ?
C71 C73 H73B 109.5 . . ?
H73A C73 H73B 109.5 . . ?
C71 C73 H73C 109.5 . . ?
H73A C73 H73C 109.5 . . ?
H73B C73 H73C 109.5 . . ?
C70 C74 C76 111.5(7) . . ?
C70 C74 C75 110.5(7) . . ?
C76 C74 C75 111.8(8) . . ?
C70 C74 H74 107.6 . . ?
C76 C74 H74 107.6 . . ?
C75 C74 H74 107.6 . . ?
C74 C75 H75A 109.5 . . ?
C74 C75 H75B 109.5 . . ?
H75A C75 H75B 109.5 . . ?
C74 C75 H75C 109.5 . . ?
H75A C75 H75C 109.5 . . ?
H75B C75 H75C 109.5 . . ?
C74 C76 H76A 109.5 . . ?
C74 C76 H76B 109.5 . . ?
H76A C76 H76B 109.5 . . ?
C74 C76 H76C 109.5 . . ?
H76A C76 H76C 109.5 . . ?
H76B C76 H76C 109.5 . . ?
N5 C77 C78 179.3(14) . . ?
C77 C78 H78A 109.5 . . ?
C77 C78 H78B 109.5 . . ?
H78A C78 H78B 109.5 . . ?
C77 C78 H78C 109.5 . . ?
H78A C78 H78C 109.5 . . ?
H78B C78 H78C 109.5 . . ?

loop_
_geom_bond_atom_site_label_1
_geom_bond_atom_site_label_2
_geom_bond_distance
_geom_bond_site_symmetry_2
_geom_bond_publ_flag
V1 O3 1.599(4) . ?
V1 N1 1.856(5) . ?
V1 O1 1.873(4) . ?
V1 O2 1.887(4) . ?
V1 N2 2.228(5) . ?
O1 C1 1.344(7) . ?
C1 C6 1.392(8) . ?
C1 C2 1.409(8) . ?
C2 C3 1.383(9) . ?
C2 I1 2.104(6) . ?
C3 C4 1.384(9) . ?
C3 H3 0.9500 . ?
C4 C5 1.396(8) . ?
C4 I2 2.094(6) . ?
C5 C6 1.396(8) . ?
C5 H5 0.9500 . ?
C6 C7 1.520(8) . ?
C7 N1 1.477(8) . ?
C7 H7A 0.9900 . ?
C7 H7B 0.9900 . ?
N1 C8 1.450(8) . ?
C8 C9 1.386(9) . ?
C8 C13 1.420(9) . ?
C9 C10 1.398(9) . ?
C9 C14 1.526(9) . ?
C10 C11 1.389(10) . ?
C10 H10 0.9500 . ?
C11 C12 1.393(11) . ?
C11 H11 0.9500 . ?
C12 C13 1.388(10) . ?
C12 H12 0.9500 . ?
C13 C17 1.512(10) . ?
C14 C15 1.514(10) . ?
C14 C16 1.528(10) . ?
C14 H14 1.0000 . ?
C15 H15A 0.9800 . ?
C15 H15B 0.9800 . ?
C15 H15C 0.9800 . ?
C16 H16A 0.9800 . ?
C16 H16B 0.9800 . ?
C16 H16C 0.9800 . ?
C17 C18 1.521(9) . ?
C17 C19 1.541(10) . ?
C17 H17 1.0000 . ?
C18 H18A 0.9800 . ?
C18 H18B 0.9800 . ?
C18 H18C 0.9800 . ?
C19 H19A 0.9800 . ?
C19 H19B 0.9800 . ?
C19 H19C 0.9800 . ?
O2 C20 1.331(7) . ?
C20 C25 1.397(9) . ?
C20 C21 1.410(9) . ?
C21 C22 1.382(9) . ?
C21 I3 2.096(6) . ?
C22 C23 1.378(9) . ?
C22 H22 0.9500 . ?
C23 C24 1.387(9) . ?
C23 I4 2.104(6) . ?
C24 C25 1.385(9) . ?
C24 H24 0.9500 . ?
C25 C26 1.485(9) . ?
C26 N2 1.402(9) . ?
C26 H26A 0.9900 . ?
C26 H26B 0.9900 . ?
N2 C27 1.468(7) . ?
N2 H2 1.0000 . ?
C27 C32 1.393(9) . ?
C27 C28 1.407(8) . ?
C28 C29 1.404(8) . ?
C28 C33 1.513(9) . ?
C29 C30 1.361(10) . ?
C29 H29 0.9500 . ?
C30 C31 1.371(9) . ?
C30 H30 0.9500 . ?
C31 C32 1.399(8) . ?
C31 H31 0.9500 . ?
C32 C36 1.511(9) . ?
C33 C35 1.509(11) . ?
C33 C34 1.532(10) . ?
C33 H33 1.0000 . ?
C34 H34A 0.9800 . ?
C34 H34B 0.9800 . ?
C34 H34C 0.9800 . ?
C35 H35A 0.9800 . ?
C35 H35B 0.9800 . ?
C35 H35C 0.9800 . ?
C36 C37 1.517(11) . ?
C36 C38 1.545(11) . ?
C36 H36 1.0000 . ?
C37 H37A 0.9800 . ?
C37 H37B 0.9800 . ?
C37 H37C 0.9800 . ?
C38 H38A 0.9800 . ?
C38 H38B 0.9800 . ?
C38 H38C 0.9800 . ?
V2 O6 1.587(5) . ?
V2 N4 1.845(5) . ?
V2 O5 1.865(4) . ?
V2 O4 1.885(5) . ?
V2 N3 2.253(5) . ?
O4 C39 1.339(8) . ?
C39 C40 1.391(9) . ?
C39 C44 1.412(9) . ?
C40 C41 1.380(10) . ?
C40 I5 2.106(6) . ?
C41 C42 1.391(10) . ?
C41 H41 0.9500 . ?
C42 C43 1.373(10) . ?
C42 I6 2.085(7) . ?
C43 C44 1.381(9) . ?
C43 H43 0.9500 . ?
C44 C45 1.505(9) . ?
C45 N3 1.500(8) . ?
C45 H45A 0.9900 . ?
C45 H45B 0.9900 . ?
N3 C46 1.451(8) . ?
N3 H3A 1.0000 . ?
C46 C47 1.413(9) . ?
C46 C51 1.414(9) . ?
C47 C48 1.402(10) . ?
C47 C52 1.505(10) . ?
C48 C49 1.366(10) . ?
C48 H48 0.9500 . ?
C49 C50 1.380(10) . ?
C49 H49 0.9500 . ?
C50 C51 1.388(10) . ?
C50 H50 0.9500 . ?
C51 C55 1.516(10) . ?
C52 C54 1.524(10) . ?
C52 C53 1.527(11) . ?
C52 H52 1.0000 . ?
C53 H53A 0.9800 . ?
C53 H53B 0.9800 . ?
C53 H53C 0.9800 . ?
C54 H54A 0.9800 . ?
C54 H54B 0.9800 . ?
C54 H54C 0.9800 . ?
C55 C56 1.509(10) . ?
C55 C57 1.543(10) . ?
C55 H55 1.0000 . ?
C56 H56A 0.9800 . ?
C56 H56B 0.9800 . ?
C56 H56C 0.9800 . ?
C57 H57A 0.9800 . ?
C57 H57B 0.9800 . ?
C57 H57C 0.9800 . ?
O5 C58 1.359(7) . ?
C58 C59 1.389(9) . ?
C58 C63 1.418(9) . ?
C59 C60 1.402(9) . ?
C59 I7 2.092(6) . ?
C60 C61 1.369(10) . ?
C60 H60 0.9500 . ?
C61 C62 1.379(10) . ?
C61 I8 2.108(6) . ?
C62 C63 1.391(9) . ?
C62 H62 0.9500 . ?
C63 C64 1.503(9) . ?
C64 N4 1.477(8) . ?
C64 H64A 0.9900 . ?
C64 H64B 0.9900 . ?
N4 C65 1.462(8) . ?
C65 C70 1.385(10) . ?
C65 C66 1.410(10) . ?
C66 C67 1.401(10) . ?
C66 C71 1.517(11) . ?
C67 C68 1.370(12) . ?
C67 H67 0.9500 . ?
C68 C69 1.366(11) . ?
C68 H68 0.9500 . ?
C69 C70 1.410(10) . ?
C69 H69 0.9500 . ?
C70 C74 1.519(10) . ?
C71 C73 1.532(10) . ?
C71 C72 1.547(9) . ?
C71 H71 1.0000 . ?
C72 H72A 0.9800 . ?
C72 H72B 0.9800 . ?
C72 H72C 0.9800 . ?
C73 H73A 0.9800 . ?
C73 H73B 0.9800 . ?
C73 H73C 0.9800 . ?
C74 C76 1.525(12) . ?
C74 C75 1.543(11) . ?
C74 H74 1.0000 . ?
C75 H75A 0.9800 . ?
C75 H75B 0.9800 . ?
C75 H75C 0.9800 . ?
C76 H76A 0.9800 . ?
C76 H76B 0.9800 . ?
C76 H76C 0.9800 . ?
N5 C77 1.124(12) . ?
C77 C78 1.451(13) . ?
C78 H78A 0.9800 . ?
C78 H78B 0.9800 . ?
C78 H78C 0.9800 . ?

loop_
_geom_hbond_atom_site_label_D
_geom_hbond_atom_site_label_H
_geom_hbond_atom_site_label_A
_geom_hbond_distance_DH
_geom_hbond_distance_HA
_geom_hbond_distance_DA
_geom_hbond_angle_DHA
_geom_hbond_site_symmetry_A
_geom_hbond_publ_flag
C7 H7B I3 0.99 3.30 4.193(7) 151.4 3_766 yes
C24 H24 N5 0.95 2.64 3.429(11) 140.3 2_756 yes
C45 H45A O6 0.99 2.65 3.187(9) 114.4 . yes
C64 H64B O4 0.99 2.60 3.126(8) 113.6 . yes
C64 H64B I7 0.99 3.17 3.875(7) 129.2 2_656 yes

loop_
_geom_torsion_atom_site_label_1
_geom_torsion_atom_site_label_2
_geom_torsion_atom_site_label_3
_geom_torsion_atom_site_label_4
_geom_torsion
_geom_torsion_site_symmetry_1
_geom_torsion_site_symmetry_2
_geom_torsion_site_symmetry_3
_geom_torsion_site_symmetry_4
_geom_torsion_publ_flag
O3 V1 O1 C1 -104.5(5) . . . . ?
N1 V1 O1 C1 -3.2(5) . . . . ?
O2 V1 O1 C1 91.2(5) . . . . ?
N2 V1 O1 C1 166.5(5) . . . . ?
V1 O1 C1 C6 -24.0(9) . . . . ?
V1 O1 C1 C2 153.5(5) . . . . ?
O1 C1 C2 C3 178.4(6) . . . . ?
C6 C1 C2 C3 -4.0(10) . . . . ?
O1 C1 C2 I1 -6.4(8) . . . . ?
C6 C1 C2 I1 171.2(5) . . . . ?
C1 C2 C3 C4 1.3(10) . . . . ?
I1 C2 C3 C4 -173.9(5) . . . . ?
C2 C3 C4 C5 2.7(10) . . . . ?
C2 C3 C4 I2 178.6(5) . . . . ?
C3 C4 C5 C6 -3.8(10) . . . . ?
I2 C4 C5 C6 -179.6(5) . . . . ?
O1 C1 C6 C5 -179.6(6) . . . . ?
C2 C1 C6 C5 2.8(9) . . . . ?
O1 C1 C6 C7 5.4(9) . . . . ?
C2 C1 C6 C7 -172.2(6) . . . . ?
C4 C5 C6 C1 1.0(9) . . . . ?
C4 C5 C6 C7 175.9(6) . . . . ?
C1 C6 C7 N1 43.3(8) . . . . ?
C5 C6 C7 N1 -131.8(6) . . . . ?
C6 C7 N1 C8 100.6(6) . . . . ?
C6 C7 N1 V1 -74.1(5) . . . . ?
O3 V1 N1 C8 -3.5(5) . . . . ?
O1 V1 N1 C8 -124.3(5) . . . . ?
O2 V1 N1 C8 114.6(5) . . . . ?
N2 V1 N1 C8 179(58) . . . . ?
O3 V1 N1 C7 170.5(4) . . . . ?
O1 V1 N1 C7 49.7(4) . . . . ?
O2 V1 N1 C7 -71.5(4) . . . . ?
N2 V1 N1 C7 -6.7(11) . . . . ?
C7 N1 C8 C9 -95.3(7) . . . . ?
V1 N1 C8 C9 78.4(7) . . . . ?
C7 N1 C8 C13 86.4(7) . . . . ?
V1 N1 C8 C13 -99.9(6) . . . . ?
C13 C8 C9 C10 -0.1(10) . . . . ?
N1 C8 C9 C10 -178.4(6) . . . . ?
C13 C8 C9 C14 177.7(6) . . . . ?
N1 C8 C9 C14 -0.6(10) . . . . ?
C8 C9 C10 C11 0.0(10) . . . . ?
C14 C9 C10 C11 -178.0(7) . . . . ?
C9 C10 C11 C12 -0.3(12) . . . . ?
C10 C11 C12 C13 0.8(12) . . . . ?
C11 C12 C13 C8 -0.9(11) . . . . ?
C11 C12 C13 C17 177.0(7) . . . . ?
C9 C8 C13 C12 0.6(10) . . . . ?
N1 C8 C13 C12 179.0(6) . . . . ?
C9 C8 C13 C17 -177.3(6) . . . . ?
N1 C8 C13 C17 1.1(9) . . . . ?
C8 C9 C14 C15 -112.6(7) . . . . ?
C10 C9 C14 C15 65.2(8) . . . . ?
C8 C9 C14 C16 121.5(7) . . . . ?
C10 C9 C14 C16 -60.7(8) . . . . ?
C12 C13 C17 C18 49.9(9) . . . . ?
C8 C13 C17 C18 -132.2(7) . . . . ?
C12 C13 C17 C19 -74.6(8) . . . . ?
C8 C13 C17 C19 103.2(7) . . . . ?
O3 V1 O2 C20 -63.8(6) . . . . ?
N1 V1 O2 C20 -166.3(6) . . . . ?
O1 V1 O2 C20 101.0(6) . . . . ?
N2 V1 O2 C20 25.0(6) . . . . ?
V1 O2 C20 C25 -2.5(10) . . . . ?
V1 O2 C20 C21 178.4(4) . . . . ?
O2 C20 C21 C22 -175.8(6) . . . . ?
C25 C20 C21 C22 5.0(9) . . . . ?
O2 C20 C21 I3 2.0(8) . . . . ?
C25 C20 C21 I3 -177.2(4) . . . . ?
C20 C21 C22 C23 0.7(9) . . . . ?
I3 C21 C22 C23 -177.1(5) . . . . ?
C21 C22 C23 C24 -5.4(10) . . . . ?
C21 C22 C23 I4 173.6(5) . . . . ?
C22 C23 C24 C25 4.0(10) . . . . ?
I4 C23 C24 C25 -175.0(5) . . . . ?
C23 C24 C25 C20 2.1(10) . . . . ?
C23 C24 C25 C26 -177.4(8) . . . . ?
O2 C20 C25 C24 174.5(6) . . . . ?
C21 C20 C25 C24 -6.4(9) . . . . ?
O2 C20 C25 C26 -6.1(11) . . . . ?
C21 C20 C25 C26 173.0(8) . . . . ?
C24 C25 C26 N2 152.4(7) . . . . ?
C20 C25 C26 N2 -27.1(12) . . . . ?
C25 C26 N2 C27 -150.1(7) . . . . ?
C25 C26 N2 V1 58.7(10) . . . . ?
C26 N2 C27 C32 -69.2(9) . . . . ?
V1 N2 C27 C32 79.6(6) . . . . ?
C26 N2 C27 C28 110.8(8) . . . . ?
V1 N2 C27 C28 -100.3(6) . . . . ?
C32 C27 C28 C29 0.6(9) . . . . ?
N2 C27 C28 C29 -179.5(5) . . . . ?
C32 C27 C28 C33 179.5(6) . . . . ?
N2 C27 C28 C33 -0.5(9) . . . . ?
C27 C28 C29 C30 -1.0(10) . . . . ?
C33 C28 C29 C30 -179.9(6) . . . . ?
C28 C29 C30 C31 -0.3(11) . . . . ?
C29 C30 C31 C32 2.0(10) . . . . ?
C28 C27 C32 C31 1.0(9) . . . . ?
N2 C27 C32 C31 -179.0(5) . . . . ?
C28 C27 C32 C36 -179.0(6) . . . . ?
N2 C27 C32 C36 1.0(9) . . . . ?
C30 C31 C32 C27 -2.3(9) . . . . ?
C30 C31 C32 C36 177.7(6) . . . . ?
C29 C28 C33 C35 94.9(8) . . . . ?
C27 C28 C33 C35 -84.0(8) . . . . ?
C29 C28 C33 C34 -30.7(10) . . . . ?
C27 C28 C33 C34 150.4(7) . . . . ?
C27 C32 C36 C37 -119.3(7) . . . . ?
C31 C32 C36 C37 60.7(8) . . . . ?
C27 C32 C36 C38 117.0(7) . . . . ?
C31 C32 C36 C38 -62.9(9) . . . . ?
O6 V2 O4 C39 -62.3(7) . . . . ?
N4 V2 O4 C39 -166.5(7) . . . . ?
O5 V2 O4 C39 99.4(7) . . . . ?
N3 V2 O4 C39 27.4(6) . . . . ?
V2 O4 C39 C40 -179.7(5) . . . . ?
V2 O4 C39 C44 -0.8(11) . . . . ?
O4 C39 C40 C41 -179.2(7) . . . . ?
C44 C39 C40 C41 1.9(11) . . . . ?
O4 C39 C40 I5 3.6(9) . . . . ?
C44 C39 C40 I5 -175.3(5) . . . . ?
C39 C40 C41 C42 -0.7(11) . . . . ?
I5 C40 C41 C42 176.4(5) . . . . ?
C40 C41 C42 C43 -0.6(11) . . . . ?
C40 C41 C42 I6 -176.9(5) . . . . ?
C41 C42 C43 C44 0.8(11) . . . . ?
I6 C42 C43 C44 177.1(5) . . . . ?
C42 C43 C44 C39 0.3(11) . . . . ?
C42 C43 C44 C45 -178.8(7) . . . . ?
O4 C39 C44 C43 179.5(6) . . . . ?
C40 C39 C44 C43 -1.7(10) . . . . ?
O4 C39 C44 C45 -1.4(11) . . . . ?
C40 C39 C44 C45 177.5(7) . . . . ?
C43 C44 C45 N3 137.8(7) . . . . ?
C39 C44 C45 N3 -41.3(9) . . . . ?
C44 C45 N3 C46 -137.9(6) . . . . ?
C44 C45 N3 V2 74.4(6) . . . . ?
C45 N3 C46 C47 -59.4(8) . . . . ?
V2 N3 C46 C47 81.2(7) . . . . ?
C45 N3 C46 C51 119.8(7) . . . . ?
V2 N3 C46 C51 -99.5(6) . . . . ?
C51 C46 C47 C48 -4.5(10) . . . . ?
N3 C46 C47 C48 174.8(6) . . . . ?
C51 C46 C47 C52 172.7(6) . . . . ?
N3 C46 C47 C52 -8.1(10) . . . . ?
C46 C47 C48 C49 0.2(10) . . . . ?
C52 C47 C48 C49 -177.1(7) . . . . ?
C47 C48 C49 C50 2.7(11) . . . . ?
C48 C49 C50 C51 -1.4(10) . . . . ?
C49 C50 C51 C46 -2.7(10) . . . . ?
C49 C50 C51 C55 179.5(6) . . . . ?
C47 C46 C51 C50 5.7(9) . . . . ?
N3 C46 C51 C50 -173.6(6) . . . . ?
C47 C46 C51 C55 -176.6(6) . . . . ?
N3 C46 C51 C55 4.1(9) . . . . ?
C48 C47 C52 C54 -55.9(9) . . . . ?
C46 C47 C52 C54 126.9(7) . . . . ?
C48 C47 C52 C53 68.1(8) . . . . ?
C46 C47 C52 C53 -109.0(8) . . . . ?
C50 C51 C55 C56 83.9(8) . . . . ?
C46 C51 C55 C56 -93.8(8) . . . . ?
C50 C51 C55 C57 -41.4(9) . . . . ?
C46 C51 C55 C57 141.0(7) . . . . ?
O6 V2 O5 C58 -111.7(5) . . . . ?
N4 V2 O5 C58 -8.7(5) . . . . ?
O4 V2 O5 C58 86.5(5) . . . . ?
N3 V2 O5 C58 158.1(5) . . . . ?
V2 O5 C58 C59 161.4(5) . . . . ?
V2 O5 C58 C63 -17.7(9) . . . . ?
O5 C58 C59 C60 178.3(6) . . . . ?
C63 C58 C59 C60 -2.6(10) . . . . ?
O5 C58 C59 I7 -5.5(8) . . . . ?
C63 C58 C59 I7 173.6(5) . . . . ?
C58 C59 C60 C61 2.5(11) . . . . ?
I7 C59 C60 C61 -173.7(5) . . . . ?
C59 C60 C61 C62 -0.5(11) . . . . ?
C59 C60 C61 I8 176.7(5) . . . . ?
C60 C61 C62 C63 -1.4(11) . . . . ?
I8 C61 C62 C63 -178.5(5) . . . . ?
C61 C62 C63 C58 1.2(10) . . . . ?
C61 C62 C63 C64 179.0(6) . . . . ?
O5 C58 C63 C62 179.9(6) . . . . ?
C59 C58 C63 C62 0.7(10) . . . . ?
O5 C58 C63 C64 2.0(9) . . . . ?
C59 C58 C63 C64 -177.1(6) . . . . ?
C62 C63 C64 N4 -132.4(6) . . . . ?
C58 C63 C64 N4 45.4(8) . . . . ?
C63 C64 N4 C65 100.5(6) . . . . ?
C63 C64 N4 V2 -75.6(6) . . . . ?
O6 V2 N4 C65 -4.5(7) . . . . ?
O5 V2 N4 C65 -122.9(6) . . . . ?
O4 V2 N4 C65 115.2(6) . . . . ?
N3 V2 N4 C65 178.7(7) . . . . ?
O6 V2 N4 C64 170.5(4) . . . . ?
O5 V2 N4 C64 52.1(4) . . . . ?
O4 V2 N4 C64 -69.8(4) . . . . ?
N3 V2 N4 C64 -6.3(11) . . . . ?
C64 N4 C65 C70 -99.4(7) . . . . ?
V2 N4 C65 C70 75.4(8) . . . . ?
C64 N4 C65 C66 78.4(7) . . . . ?
V2 N4 C65 C66 -106.8(7) . . . . ?
C70 C65 C66 C67 4.7(9) . . . . ?
N4 C65 C66 C67 -173.0(5) . . . . ?
C70 C65 C66 C71 -170.5(6) . . . . ?
N4 C65 C66 C71 11.8(9) . . . . ?
C65 C66 C67 C68 -1.7(10) . . . . ?
C71 C66 C67 C68 173.6(6) . . . . ?
C66 C67 C68 C69 -1.8(11) . . . . ?
C67 C68 C69 C70 2.4(11) . . . . ?
C66 C65 C70 C69 -4.2(10) . . . . ?
N4 C65 C70 C69 173.4(6) . . . . ?
C66 C65 C70 C74 176.7(6) . . . . ?
N4 C65 C70 C74 -5.7(10) . . . . ?
C68 C69 C70 C65 0.6(10) . . . . ?
C68 C69 C70 C74 179.7(7) . . . . ?
C67 C66 C71 C73 26.4(9) . . . . ?
C65 C66 C71 C73 -158.6(6) . . . . ?
C67 C66 C71 C72 -96.0(8) . . . . ?
C65 C66 C71 C72 79.0(8) . . . . ?
C65 C70 C74 C76 119.2(8) . . . . ?
C69 C70 C74 C76 -59.9(9) . . . . ?
C65 C70 C74 C75 -115.9(8) . . . . ?
C69 C70 C74 C75 65.0(9) . . . . ?
